data_7719359
loop_
_publ_author_name
'Zan, Hong-Zhao'
'Wang, Xiao-Zhong'
'Zhao, Hai-Xin'
'Wang, Shou-Wang'
'Chen, Lei'
'Wang, Hao-Yuan'
'Zhao, Lai-Zhi'
'Zhang, Xiao-De'
'Kong, Xiang-Wen'

_publ_section_title
;
 Stable zero-dimensional hybrid indium-based halides with yellow to orange
 light emission.
;
_journal_issue 37
_journal_name_full 'Dalton transactions (Cambridge, England : 2003)'
_journal_page_first 13909
_journal_page_last 13917
_journal_paper_doi 10.1039/d5dt01382h
_journal_volume 54
_journal_year 2025
_chemical_formula_moiety 'Br6 In, Br, C10 H28 N4, 6(H2 O)'
_chemical_formula_sum 'C10 H40 Br7 In N4 O6'
_chemical_formula_weight 986.65
_space_group_crystal_system triclinic
_space_group_IT_number 2
_space_group_name_Hall '-P 1'
_space_group_name_H-M_alt 'P -1'
_atom_sites_solution_hydrogens mixed
_audit_block_doi 10.5517/ccdc.csd.cc2n3385
_audit_creation_date 2025-07-25
_audit_creation_method
;
Olex2 1.5
(compiled 2024.02.16 svn.r378c4104 for OlexSys, GUI svn.r6928)
;
_audit_update_record
;
2025-08-05 deposited with the CCDC.	2025-08-19 downloaded from the CCDC.
;
_cell_angle_alpha 93.576(2)
_cell_angle_beta 110.2500(10)
_cell_angle_gamma 99.2030(10)
_cell_formula_units_Z 1
_cell_length_a 8.3155(3)
_cell_length_b 9.7152(4)
_cell_length_c 9.9641(4)
_cell_measurement_reflns_used 5329
_cell_measurement_temperature 273.15
_cell_measurement_theta_max 27.22
_cell_measurement_theta_min 2.66
_cell_volume 739.44(5)
_computing_cell_refinement 'SAINT V8.40A (Bruker, 2019)'
_computing_data_reduction 'SAINT V8.40A (Bruker, 2019)'
_computing_molecular_graphics 'Olex2 1.5 (Dolomanov et al., 2009)'
_computing_publication_material 'Olex2 1.5 (Dolomanov et al., 2009)'
_computing_structure_refinement 'SHELXL 2018/3 (Sheldrick, 2015)'
_computing_structure_solution 'SHELXT 2014/5 (Sheldrick, 2014)'
_diffrn_ambient_temperature 273.15
_diffrn_measured_fraction_theta_full 1.000
_diffrn_measured_fraction_theta_max 1.000
_diffrn_measurement_device_type 'Bruker APEX-II CCD'
_diffrn_measurement_method '\f and \w scans'
_diffrn_radiation_type MoK\a
_diffrn_radiation_wavelength 0.71073
_diffrn_reflns_av_R_equivalents 0.0533
_diffrn_reflns_av_unetI/netI 0.0412
_diffrn_reflns_Laue_measured_fraction_full 1.000
_diffrn_reflns_Laue_measured_fraction_max 1.000
_diffrn_reflns_limit_h_max 9
_diffrn_reflns_limit_h_min -9
_diffrn_reflns_limit_k_max 11
_diffrn_reflns_limit_k_min -11
_diffrn_reflns_limit_l_max 11
_diffrn_reflns_limit_l_min -11
_diffrn_reflns_number 12724
_diffrn_reflns_point_group_measured_fraction_full 1.000
_diffrn_reflns_point_group_measured_fraction_max 1.000
_diffrn_reflns_theta_full 25.019
_diffrn_reflns_theta_max 25.019
_diffrn_reflns_theta_min 2.141
_exptl_absorpt_coefficient_mu 10.284
_exptl_absorpt_correction_T_max 0.7457
_exptl_absorpt_correction_T_min 0.2994
_exptl_absorpt_correction_type none
_exptl_absorpt_process_details
;
SADABS-2016/2 (Bruker,2016/2) was used for absorption correction.
wR2(int) was 0.1722 before and 0.0751 after correction.
The Ratio of minimum to maximum transmission is 0.4015.
The \l/2 correction factor is Not present.
;
_exptl_crystal_colour 'clear light colourless'
_exptl_crystal_colour_lustre clear
_exptl_crystal_colour_modifier light
_exptl_crystal_colour_primary colourless
_exptl_crystal_density_diffrn 2.216
_exptl_crystal_description block
_exptl_crystal_F_000 470
_exptl_crystal_size_max 0.1
_exptl_crystal_size_mid 0.1
_exptl_crystal_size_min 0.1
_refine_diff_density_max 0.571
_refine_diff_density_min -0.788
_refine_diff_density_rms 0.115
_refine_ls_extinction_coef 0.0064(6)
_refine_ls_extinction_expression Fc^*^=kFc[1+0.001xFc^2^\l^3^/sin(2\q)]^-1/4^
_refine_ls_extinction_method 'SHELXL-2018/3 (Sheldrick 2018)'
_refine_ls_goodness_of_fit_ref 1.034
_refine_ls_hydrogen_treatment constr
_refine_ls_matrix_type full
_refine_ls_number_parameters 148
_refine_ls_number_reflns 2614
_refine_ls_number_restraints 0
_refine_ls_restrained_S_all 1.034
_refine_ls_R_factor_all 0.0378
_refine_ls_R_factor_gt 0.0278
_refine_ls_shift/su_max 0.005
_refine_ls_shift/su_mean 0.000
_refine_ls_structure_factor_coef Fsqd
_refine_ls_weighting_details 'w=1/[\s^2^(Fo^2^)+(0.0313P)^2^+0.1512P] where P=(Fo^2^+2Fc^2^)/3'
_refine_ls_weighting_scheme calc
_refine_ls_wR_factor_gt 0.0651
_refine_ls_wR_factor_ref 0.0689
_reflns_Friedel_coverage 0.000
_reflns_number_gt 2182
_reflns_number_total 2614
_reflns_threshold_expression 'I > 2\s(I)'
_cod_data_source_file d5dt01382h2.cif
_cod_data_source_block (BAPP)(InBr6)Br6H2O
_cod_depositor_comments 'Adding full bibliography for 7719359--7719361.cif.'
_cod_database_code 7719359
_shelx_shelxl_version_number 2018/3
_shelx_space_group_comment
;
The symmetry employed for this shelxl refinement is uniquely defined
by the following loop, which should always be used as a source of
symmetry information in preference to the above space-group names.
They are only intended as comments.
;
_shelx_estimated_absorpt_t_max 0.426
_shelx_estimated_absorpt_t_min 0.426
_olex2_refinement_description
;
1. Others
 Sof(O3)=Sof(H3A)=Sof(H3B)=1-FVAR(1)
 Sof(O2)=Sof(H2A)=Sof(H2B)=FVAR(1)
 Fixed Sof: Br00(0.5)
2.a Riding coordinates:
 O(HA,HB), O2(H2A,H2B), O3(H3A,H3B)
2.b Free rotating group:
 O1(H1A,H1B)
2.c Ternary CH refined with riding coordinates:
 N006(H006)
2.d Secondary CH2 refined with riding coordinates:
 C009(H00D,H00E), C00B(H00F,H00G), C00C(H00H,H00I), C00D(H00J,H00K), C00E(H00L,
 H00M)
2.e Idealised Me refined as rotating group:
 N008(H00A,H00B,H00C)
;
_olex2_submission_special_instructions 'No special instructions were received'

loop_
_space_group_symop_operation_xyz
'x, y, z'
'-x, -y, -z'

loop_
_atom_site_label
_atom_site_type_symbol
_atom_site_fract_x
_atom_site_fract_y
_atom_site_fract_z
_atom_site_U_iso_or_equiv
_atom_site_adp_type
_atom_site_occupancy
_atom_site_site_symmetry_order
_atom_site_calc_flag
_atom_site_refinement_flags_posn
_atom_site_refinement_flags_adp
_atom_site_refinement_flags_occupancy
_atom_site_disorder_assembly
_atom_site_disorder_group
In01 In 1.000000 0.500000 0.500000 0.02809(14) Uani 1 2 d S . P . .
Br02 Br 1.05920(6) 0.73093(4) 0.38136(5) 0.03433(14) Uani 1 1 d . . . . .
Br03 Br 0.78773(6) 0.61084(5) 0.60917(5) 0.03667(15) Uani 1 1 d . . . . .
Br04 Br 0.72112(6) 0.39005(5) 0.26155(5) 0.03864(15) Uani 1 1 d . . . . .
Br00 Br 0.84525(18) -0.04198(12) 0.95305(14) 0.0560(3) Uani 0.5 1 d . . P A -1
N006 N 0.8237(4) 0.4426(3) 0.8963(3) 0.0251(7) Uani 1 1 d . . . . .
H006 H 0.845926 0.455368 0.807042 0.030 Uiso 1 1 calc R U . . .
O O 0.5186(5) -0.1219(3) 0.6281(4) 0.0558(10) Uani 1 1 d . . . . .
HA H 0.592817 -0.114518 0.713351 0.084 Uiso 1 1 d R U . . .
HB H 0.448758 -0.199093 0.618619 0.084 Uiso 1 1 d R U . . .
N008 N 0.3036(5) 0.0868(4) 0.5900(5) 0.0503(11) Uani 1 1 d . . . . .
H00A H 0.292657 0.123759 0.508568 0.060 Uiso 1 1 calc R U . . .
H00B H 0.198773 0.044984 0.587022 0.060 Uiso 1 1 calc R U . . .
H00C H 0.372399 0.023790 0.600075 0.060 Uiso 1 1 calc R U . . .
C009 C 0.9408(5) 0.3504(4) 0.9774(5) 0.0272(9) Uani 1 1 d . . . . .
H00D H 0.915114 0.260294 0.919088 0.033 Uiso 1 1 calc R U . . .
H00E H 0.918273 0.333979 1.064914 0.033 Uiso 1 1 calc R U . . .
O1 O 0.0491(7) -0.0615(4) 0.6895(5) 0.0815(14) Uani 1 1 d G . . . .
H1A H 0.002970 -0.148391 0.673579 0.122 Uiso 1 1 d G U . . .
H1B H 0.109772 -0.047223 0.779181 0.122 Uiso 1 1 d G U . . .
C00B C 0.8691(5) 0.5842(4) 0.9838(5) 0.0268(9) Uani 1 1 d . . . . .
H00F H 0.844476 0.574392 1.071451 0.032 Uiso 1 1 calc R U . . .
H00G H 0.796878 0.645588 0.929307 0.032 Uiso 1 1 calc R U . . .
C00C C 0.5688(5) 0.2568(4) 0.7396(5) 0.0367(11) Uani 1 1 d . . . . .
H00H H 0.580579 0.285810 0.651541 0.044 Uiso 1 1 calc R U . . .
H00I H 0.637901 0.185080 0.769586 0.044 Uiso 1 1 calc R U . . .
C00D C 0.3812(6) 0.1991(5) 0.7134(5) 0.0408(11) Uani 1 1 d . . . . .
H00J H 0.372267 0.162094 0.799302 0.049 Uiso 1 1 calc R U . . .
H00K H 0.315787 0.274513 0.695053 0.049 Uiso 1 1 calc R U . . .
C00E C 0.6332(5) 0.3813(4) 0.8560(5) 0.0325(10) Uani 1 1 d . . . . .
H00L H 0.565865 0.453585 0.823043 0.039 Uiso 1 1 calc R U . . .
H00M H 0.612956 0.352293 0.941164 0.039 Uiso 1 1 calc R U . . .
O2 O 0.5663(13) 0.0633(10) 1.0444(11) 0.090(4) Uani 0.477(7) 1 d . . P B -1
H2A H 0.475484 0.029038 1.061106 0.134 Uiso 0.477(7) 1 d R U P B -1
H2B H 0.627168 0.131143 1.109293 0.134 Uiso 0.477(7) 1 d R U P B -1
O3 O 0.7301(13) -0.0997(12) 0.9177(11) 0.107(4) Uani 0.523(7) 1 d . . P B -2
H3A H 0.655388 -0.074476 0.845758 0.161 Uiso 0.523(7) 1 d R U P B -2
H3B H 0.817462 -0.102564 0.892588 0.161 Uiso 0.523(7) 1 d R U P B -2

loop_
_atom_site_aniso_label
_atom_site_aniso_U_11
_atom_site_aniso_U_22
_atom_site_aniso_U_33
_atom_site_aniso_U_23
_atom_site_aniso_U_13
_atom_site_aniso_U_12
In01 0.0321(2) 0.0321(2) 0.0228(2) 0.00559(18) 0.01220(19) 0.00805(18)
Br02 0.0372(3) 0.0375(3) 0.0340(3) 0.0119(2) 0.0175(2) 0.0099(2)
Br03 0.0440(3) 0.0438(3) 0.0343(3) 0.0132(2) 0.0226(2) 0.0198(2)
Br04 0.0379(3) 0.0469(3) 0.0271(3) 0.0054(2) 0.0085(2) 0.0042(2)
Br00 0.0636(8) 0.0413(6) 0.0562(8) 0.0024(5) 0.0128(7) 0.0118(6)
N006 0.0254(18) 0.0267(17) 0.0217(19) 0.0037(14) 0.0068(15) 0.0040(14)
O 0.063(2) 0.048(2) 0.051(2) 0.0051(17) 0.017(2) 0.0057(18)
N008 0.035(2) 0.052(2) 0.051(3) 0.002(2) 0.005(2) -0.0034(19)
C009 0.035(2) 0.0236(19) 0.026(2) 0.0081(17) 0.0130(19) 0.0097(18)
O1 0.107(4) 0.048(2) 0.094(4) -0.009(2) 0.056(3) -0.009(2)
C00B 0.030(2) 0.0214(19) 0.029(2) 0.0016(17) 0.0101(19) 0.0076(17)
C00C 0.027(2) 0.040(2) 0.037(3) -0.004(2) 0.009(2) -0.002(2)
C00D 0.034(3) 0.041(3) 0.043(3) 0.001(2) 0.011(2) 0.002(2)
C00E 0.027(2) 0.034(2) 0.033(3) 0.002(2) 0.008(2) 0.0030(19)
O2 0.085(8) 0.091(7) 0.100(9) 0.006(6) 0.044(7) 0.015(5)
O3 0.081(8) 0.145(11) 0.084(8) 0.027(7) 0.012(7) 0.021(7)

loop_
_atom_type_symbol
_atom_type_description
_atom_type_scat_dispersion_real
_atom_type_scat_dispersion_imag
_atom_type_scat_source
C C 0.0033 0.0016 'International Tables Vol C Tables 4.2.6.8 and 6.1.1.4'
H H 0.0000 0.0000 'International Tables Vol C Tables 4.2.6.8 and 6.1.1.4'
Br Br -0.2901 2.4595 'International Tables Vol C Tables 4.2.6.8 and 6.1.1.4'
In In -0.7276 1.3100 'International Tables Vol C Tables 4.2.6.8 and 6.1.1.4'
N N 0.0061 0.0033 'International Tables Vol C Tables 4.2.6.8 and 6.1.1.4'
O O 0.0106 0.0060 'International Tables Vol C Tables 4.2.6.8 and 6.1.1.4'

loop_
_geom_angle_atom_site_label_1
_geom_angle_atom_site_label_2
_geom_angle_atom_site_label_3
_geom_angle
_geom_angle_site_symmetry_1
_geom_angle_site_symmetry_3
_geom_angle_publ_flag
Br02 In01 Br02 180.0 2_766 . ?
Br02 In01 Br03 91.369(13) . . ?
Br02 In01 Br03 88.631(13) . 2_766 ?
Br02 In01 Br03 88.632(13) 2_766 . ?
Br02 In01 Br03 91.368(13) 2_766 2_766 ?
Br02 In01 Br04 90.831(14) 2_766 2_766 ?
Br02 In01 Br04 89.169(14) . 2_766 ?
Br02 In01 Br04 90.830(14) . . ?
Br02 In01 Br04 89.169(14) 2_766 . ?
Br03 In01 Br03 180.0 2_766 . ?
Br04 In01 Br03 90.870(14) 2_766 . ?
Br04 In01 Br03 89.130(15) 2_766 2_766 ?
Br04 In01 Br03 89.129(15) . . ?
Br04 In01 Br03 90.871(14) . 2_766 ?
Br04 In01 Br04 180.0 2_766 . ?
C009 N006 H006 108.0 . . ?
C009 N006 C00B 109.3(3) . . ?
C009 N006 C00E 113.2(3) . . ?
C00B N006 H006 108.0 . . ?
C00B N006 C00E 110.4(3) . . ?
C00E N006 H006 108.0 . . ?
HA O HB 104.5 . . ?
H00A N008 H00B 109.5 . . ?
H00A N008 H00C 109.5 . . ?
H00B N008 H00C 109.5 . . ?
C00D N008 H00A 109.5 . . ?
C00D N008 H00B 109.5 . . ?
C00D N008 H00C 109.5 . . ?
N006 C009 H00D 109.3 . . ?
N006 C009 H00E 109.3 . . ?
N006 C009 C00B 111.5(3) . 2_767 ?
H00D C009 H00E 108.0 . . ?
C00B C009 H00D 109.3 2_767 . ?
C00B C009 H00E 109.3 2_767 . ?
H1A O1 H1B 104.5 . . ?
N006 C00B C009 111.4(3) . 2_767 ?
N006 C00B H00F 109.3 . . ?
N006 C00B H00G 109.3 . . ?
C009 C00B H00F 109.3 2_767 . ?
C009 C00B H00G 109.3 2_767 . ?
H00F C00B H00G 108.0 . . ?
H00H C00C H00I 108.3 . . ?
C00D C00C H00H 109.9 . . ?
C00D C00C H00I 109.9 . . ?
C00D C00C C00E 108.9(4) . . ?
C00E C00C H00H 109.9 . . ?
C00E C00C H00I 109.9 . . ?
N008 C00D C00C 112.0(4) . . ?
N008 C00D H00J 109.2 . . ?
N008 C00D H00K 109.2 . . ?
C00C C00D H00J 109.2 . . ?
C00C C00D H00K 109.2 . . ?
H00J C00D H00K 107.9 . . ?
N006 C00E C00C 113.2(3) . . ?
N006 C00E H00L 108.9 . . ?
N006 C00E H00M 108.9 . . ?
C00C C00E H00L 108.9 . . ?
C00C C00E H00M 108.9 . . ?
H00L C00E H00M 107.8 . . ?
H2A O2 H2B 109.5 . . ?
H3A O3 H3B 104.5 . . ?

loop_
_geom_bond_atom_site_label_1
_geom_bond_atom_site_label_2
_geom_bond_distance
_geom_bond_site_symmetry_2
_geom_bond_publ_flag
In01 Br02 2.6558(4) 2_766 ?
In01 Br02 2.6558(4) . ?
In01 Br03 2.6925(4) . ?
In01 Br03 2.6925(4) 2_766 ?
In01 Br04 2.6909(5) 2_766 ?
In01 Br04 2.6909(5) . ?
N006 H006 0.9800 . ?
N006 C009 1.493(5) . ?
N006 C00B 1.501(5) . ?
N006 C00E 1.501(5) . ?
O HA 0.8500 . ?
O HB 0.8500 . ?
N008 H00A 0.8900 . ?
N008 H00B 0.8900 . ?
N008 H00C 0.8900 . ?
N008 C00D 1.476(6) . ?
C009 H00D 0.9700 . ?
C009 H00E 0.9700 . ?
C009 C00B 1.509(5) 2_767 ?
O1 H1A 0.8500 . ?
O1 H1B 0.8501 . ?
C00B H00F 0.9700 . ?
C00B H00G 0.9700 . ?
C00C H00H 0.9700 . ?
C00C H00I 0.9700 . ?
C00C C00D 1.495(6) . ?
C00C C00E 1.511(6) . ?
C00D H00J 0.9700 . ?
C00D H00K 0.9700 . ?
C00E H00L 0.9700 . ?
C00E H00M 0.9700 . ?
O2 H2A 0.8500 . ?
O2 H2B 0.8500 . ?
O3 H3A 0.8500 . ?
O3 H3B 0.8500 . ?

loop_
_geom_torsion_atom_site_label_1
_geom_torsion_atom_site_label_2
_geom_torsion_atom_site_label_3
_geom_torsion_atom_site_label_4
_geom_torsion
_geom_torsion_site_symmetry_1
_geom_torsion_site_symmetry_2
_geom_torsion_site_symmetry_3
_geom_torsion_site_symmetry_4
_geom_torsion_publ_flag
C009 N006 C00B C009 56.3(5) . . . 2_767 ?
C009 N006 C00E C00C -71.0(5) . . . . ?
C00B N006 C009 C00B -56.4(5) . . . 2_767 ?
C00B N006 C00E C00C 166.2(4) . . . . ?
C00D C00C C00E N006 176.9(4) . . . . ?
C00E N006 C009 C00B -179.8(3) . . . 2_767 ?
C00E N006 C00B C009 -178.6(3) . . . 2_767 ?
C00E C00C C00D N008 173.8(4) . . . . ?
